data_1526666
loop_
_publ_author_name
'Song, J.'
'Kang, B.'
'Ning, B.'
'Hu, R.'

_publ_section_title
;
 Preparation, crystal structure and thermal decomposition process of (Y
 (NTO)2 NO3 (H2 O)5) * 2(H2 O)
;
_journal_name_full 'Thermochimica Acta'
_journal_page_first 111
_journal_page_last 115
_journal_volume 352
_journal_year 2000
_chemical_formula_sum 'C4 H16 N9 O16 Y'
_chemical_name_systematic '(Y (N4 C2 H O3)2 (N O3) (H2 O)5) (H2 O)2'
_space_group_IT_number 8
_symmetry_space_group_name_Hall 'C -2y'
_symmetry_space_group_name_H-M 'C 1 m 1'
_cell_angle_alpha 90
_cell_angle_beta 102.98
_cell_angle_gamma 90
_cell_formula_units_Z 2
_cell_length_a 6.773
_cell_length_b 20.866
_cell_length_c 6.551
_cell_volume 902.167
_citation_journal_id_ASTM THACAS
_cod_data_source_file Song_THACAS_2000_664.cif
_cod_data_source_block C4H16N9O16Y1
_cod_original_cell_volume 902.1666
_cod_original_formula_sum 'C4 H16 N9 O16 Y1'
_cod_database_code 1526666

loop_
_symmetry_equiv_pos_as_xyz
x,y,z
x,-y,z
x+1/2,y+1/2,z
x+1/2,-y+1/2,z

loop_
_atom_site_label
_atom_site_type_symbol
_atom_site_fract_x
_atom_site_fract_y
_atom_site_fract_z
_atom_site_occupancy
_atom_site_U_iso_or_equiv
N4 N 0.025 -0.1509 0.506 1 0.0
N1 N+5 0.43 0 0.377 1 0.0
C2 C 0.025 -0.2132 0.474 1 0.0
H8 H+1 0.9359 -0.0378 0.541 1 0.0
H6 H+1 0.416 0.0996 0.082 1 0.0
O5 O-2 0.1637 -0.0868 0.8766 1 0.0
H3 H+1 0.125 -0.1171 0.791 1 0.0
O4 O-2 0.916 0 0.61 1 0.0
N5 N 0.043 -0.2605 0.63 1 0.0
O3 O-2 0.351 0 0.18 1 0.0
H2 H 0.041 -0.1679 0 1 0.0
O1 O-2 0.468 0.051 0.467 1 0.0
Y1 Y+3 0.992 0 0.985 1 0.0
H5 H+1 0.541 0.1328 0.291 1 0.0
O6 O-2 0.5124 0.1357 0.1246 1 0.0
O2 O-2 0.7247 0.0704 0.8751 1 0.0
C1 C 0.007 -0.1261 0.31 1 0.0
H1 H+1 0.707 0.0996 0 1 0.0
O9 O 0.068 -0.2422 0.8103 1 0.0
H7 H+1 0.582 0.0332 0.875 1 0.0
N2 N-1 0.007 -0.175 0.1745 1 0.0
H4 H+1 0.291 -0.082 0.875 1 0.0
O7 O 0.9929 -0.0663 0.2624 1 0.0
N3 N 0.015 -0.2331 0.2706 1 0.0
O8 O 0.037 -0.3173 0.579 1 0.0
